data_7050222
loop_
_publ_author_name
'Atwood, Jerry L.'
'Dalgarno, Scott J.'
'Hardie, Michaele J.'
'Raston, Colin L.'

_publ_section_title
;
 Hydrogen-bonded arrays of a ytterbium(iii) p-sulfonatocalix[6]arene
 complex
;
_journal_issue 2
_journal_name_full 'New Journal of Chemistry'
_journal_page_first 326
_journal_paper_doi 10.1039/b311288h
_journal_volume 28
_journal_year 2004
_chemical_formula_moiety 'C67 H95 N5 O49 S6 Yb2'
_chemical_formula_sum 'C67 H95 N5 O49 S6 Yb2'
_chemical_formula_weight 2292.92
_chemical_name_common Yb[6]PyNO
_chemical_name_systematic
;
?
;
_space_group_IT_number 2
_symmetry_cell_setting triclinic
_symmetry_space_group_name_Hall '-P 1'
_symmetry_space_group_name_H-M 'P -1'
_atom_sites_solution_hydrogens geom
_atom_sites_solution_primary direct
_atom_sites_solution_secondary difmap
_audit_creation_method SHELXL-97
_cell_angle_alpha 113.601(4)
_cell_angle_beta 91.155(5)
_cell_angle_gamma 91.297(5)
_cell_formula_units_Z 2
_cell_length_a 12.487(4)
_cell_length_b 17.799(5)
_cell_length_c 20.803(6)
_cell_measurement_temperature 173(2)
_cell_volume 4234(2)
_computing_cell_refinement 'SAINT (Bruker, 1998)'
_computing_data_collection 'SMART (Bruker, 1998)'
_computing_data_reduction 'SAINT (Bruker, 1998)'
_computing_molecular_graphics 'X-Seed (Barbour, 1999)'
_computing_publication_material 'CIFTAB (Sheldrick, 1997)'
_computing_structure_refinement 'SHELXL-97 (Sheldrick, 1997)'
_computing_structure_solution 'SHELXS-97 (Sheldrick, 1990)'
_diffrn_ambient_temperature 173(2)
_diffrn_measured_fraction_theta_full 0.982
_diffrn_measured_fraction_theta_max 0.982
_diffrn_measurement_device_type 'Bruker SMART 1000 CCD diffractometer'
_diffrn_measurement_method 'omega scans'
_diffrn_radiation_monochromator graphite
_diffrn_radiation_source 'fine-focus sealed tube'
_diffrn_radiation_type MoK\a
_diffrn_radiation_wavelength 0.71073
_diffrn_reflns_av_R_equivalents 0.0434
_diffrn_reflns_av_sigmaI/netI 0.0679
_diffrn_reflns_limit_h_max 16
_diffrn_reflns_limit_h_min -16
_diffrn_reflns_limit_k_max 22
_diffrn_reflns_limit_k_min -22
_diffrn_reflns_limit_l_max 26
_diffrn_reflns_limit_l_min -26
_diffrn_reflns_number 37445
_diffrn_reflns_theta_full 27.14
_diffrn_reflns_theta_max 27.14
_diffrn_reflns_theta_min 1.63
_exptl_absorpt_coefficient_mu 2.452
_exptl_absorpt_correction_T_max 0.7915
_exptl_absorpt_correction_T_min 0.4404
_exptl_absorpt_correction_type multi-scan
_exptl_crystal_colour Colourless
_exptl_crystal_density_diffrn 1.799
_exptl_crystal_density_method 'not measured'
_exptl_crystal_description plate
_exptl_crystal_F_000 2320
_exptl_crystal_size_max 0.40
_exptl_crystal_size_mid 0.23
_exptl_crystal_size_min 0.12
_refine_diff_density_max 1.713
_refine_diff_density_min -1.466
_refine_diff_density_rms 0.133
_refine_ls_extinction_method none
_refine_ls_goodness_of_fit_ref 1.028
_refine_ls_hydrogen_treatment mixed
_refine_ls_matrix_type full
_refine_ls_number_parameters 1197
_refine_ls_number_reflns 18422
_refine_ls_number_restraints 0
_refine_ls_restrained_S_all 1.028
_refine_ls_R_factor_all 0.0659
_refine_ls_R_factor_gt 0.0440
_refine_ls_shift/su_max 0.001
_refine_ls_shift/su_mean 0.000
_refine_ls_structure_factor_coef Fsqd
_refine_ls_weighting_details 'calc w=1/[\s^2^(Fo^2^)+(0.0457P)^2^+5.5208P] where P=(Fo^2^+2Fc^2^)/3'
_refine_ls_weighting_scheme calc
_refine_ls_wR_factor_gt 0.0999
_refine_ls_wR_factor_ref 0.1089
_reflns_number_gt 14123
_reflns_number_total 18422
_reflns_threshold_expression >2sigma(I)
_cod_data_source_file b311288h.txt
_cod_data_source_block Yb[6]PyNOxide
_cod_original_sg_symbol_H-M P-1
_cod_database_code 7050222

loop_
_symmetry_equiv_pos_as_xyz
'x, y, z'
'-x, -y, -z'

loop_
_atom_site_label
_atom_site_type_symbol
_atom_site_fract_x
_atom_site_fract_y
_atom_site_fract_z
_atom_site_U_iso_or_equiv
_atom_site_adp_type
_atom_site_occupancy
_atom_site_symmetry_multiplicity
_atom_site_calc_flag
_atom_site_refinement_flags
_atom_site_disorder_assembly
_atom_site_disorder_group
Yb1 Yb 0.228049(16) 0.384385(12) -0.002222(11) 0.01879(6) Uani 1 1 d . . .
Yb2 Yb 0.754602(18) -0.393274(13) -0.433707(13) 0.02673(7) Uani 1 1 d . . .
S3 S 0.21684(9) 0.17201(7) -0.11842(6) 0.0182(2) Uani 1 1 d . . .
S4 S 0.80377(9) 0.30106(7) -0.13892(7) 0.0204(3) Uani 1 1 d . . .
S5 S 0.76184(10) 0.31537(7) -0.62717(7) 0.0218(3) Uani 1 1 d . . .
S6 S 1.08687(9) 0.21601(7) 0.16687(6) 0.0181(2) Uani 1 1 d . . .
S7 S 0.68836(9) -0.18096(7) -0.36078(6) 0.0195(2) Uani 1 1 d . . .
S9 S 0.44859(11) 0.19289(9) -0.35927(7) 0.0315(3) Uani 1 1 d . . .
O1 O 0.8682(3) 0.3517(2) -0.5983(2) 0.0314(9) Uani 1 1 d . . .
O2 O 0.6790(3) 0.3515(2) -0.5767(2) 0.0310(9) Uani 1 1 d . . .
O3 O 0.7402(3) 0.3184(2) -0.69515(19) 0.0307(9) Uani 1 1 d . . .
O4 O 0.7793(3) -0.0361(2) -0.68544(19) 0.0239(8) Uani 1 1 d . . .
O5 O 0.4565(4) 0.2730(3) -0.3581(2) 0.0492(11) Uani 1 1 d . . .
O6 O 0.4723(4) 0.1923(3) -0.2914(2) 0.0535(13) Uani 1 1 d . . .
O7 O 0.3482(3) 0.1517(3) -0.3889(2) 0.0480(11) Uani 1 1 d . . .
O8 O 0.7979(3) 0.0151(2) -0.5366(2) 0.0280(9) Uani 1 1 d . . .
O9 O 0.6618(3) -0.1804(2) -0.29264(18) 0.0252(8) Uani 1 1 d . . .
O10 O 0.7437(3) -0.2564(2) -0.40314(18) 0.0242(8) Uani 1 1 d . . .
O11 O 0.5984(3) -0.1675(2) -0.39924(19) 0.0282(8) Uani 1 1 d . . .
O12 O 1.0151(3) 0.0803(2) -0.3069(2) 0.0271(9) Uani 1 1 d . . .
O13 O 0.5690(3) -0.3778(2) -0.4207(3) 0.0458(11) Uani 1 1 d . . .
O14 O 0.7237(3) -0.3377(2) -0.3131(2) 0.0364(9) Uani 1 1 d . . .
O15 O 0.9179(3) -0.3606(2) -0.36794(19) 0.0325(9) Uani 1 1 d . . .
O16 O 0.8827(3) -0.4963(2) -0.4938(2) 0.0367(10) Uani 1 1 d . . .
O17 O 0.6717(3) -0.4780(2) -0.5421(2) 0.0373(10) Uani 1 1 d . . .
O18 O 0.8583(3) -0.3609(2) -0.5114(2) 0.0369(10) Uani 1 1 d . . .
O19 O 0.7098(3) -0.5001(2) -0.4060(2) 0.0422(11) Uani 1 1 d . . .
O20 O 1.0515(3) 0.2420(2) 0.23849(18) 0.0297(8) Uani 1 1 d . . .
O21 O 1.1136(3) 0.2851(2) 0.14849(18) 0.0237(8) Uani 1 1 d . . .
O22 O 1.1728(3) 0.1580(2) 0.15049(19) 0.0278(8) Uani 1 1 d . . .
O23 O 0.7088(3) 0.0393(2) -0.0069(2) 0.0224(8) Uani 1 1 d . . .
O24 O 0.8875(3) 0.3388(2) -0.08469(19) 0.0265(8) Uani 1 1 d . . .
O25 O 0.7020(3) 0.3416(2) -0.1175(2) 0.0296(9) Uani 1 1 d . . .
O26 O 0.8337(3) 0.2955(2) -0.2075(2) 0.0325(9) Uani 1 1 d . . .
O27 O 0.7049(3) -0.0330(2) -0.1584(2) 0.0205(8) Uani 1 1 d . . .
O28 O 0.2760(2) 0.2480(2) -0.07429(17) 0.0203(7) Uani 1 1 d . . .
O29 O 0.1317(3) 0.1524(2) -0.08081(19) 0.0259(8) Uani 1 1 d . . .
O30 O 0.1774(3) 0.1775(2) -0.18267(19) 0.0291(8) Uani 1 1 d . . .
O31 O 0.4970(3) -0.1099(2) -0.2020(2) 0.0240(9) Uani 1 1 d . . .
O32 O 0.3345(3) 0.3917(2) -0.0874(2) 0.0311(9) Uani 1 1 d . . .
O33 O 0.3475(3) 0.4967(2) 0.0556(2) 0.0334(9) Uani 1 1 d . . .
O34 O 0.1614(3) 0.4569(2) 0.10906(18) 0.0267(8) Uani 1 1 d . . .
O35 O 0.1025(3) 0.3022(2) 0.02359(18) 0.0260(8) Uani 1 1 d . . .
O36 O 0.1049(3) 0.3363(2) -0.10162(18) 0.0248(8) Uani 1 1 d . . .
O37 O 0.1382(3) 0.4937(2) -0.01193(19) 0.0268(8) Uani 1 1 d . . .
O38 O 0.3552(3) 0.3499(2) 0.0589(2) 0.0358(10) Uani 1 1 d . . .
O39A O 0.5462(4) 0.4977(3) 0.1148(3) 0.0220(12) Uiso 0.60 1 d P A 2
O39B O 0.5544(10) 0.4624(8) 0.0537(7) 0.058(3) Uiso 0.40 1 d P B 1
O40 O 0.9561(3) 0.4896(3) 0.1215(2) 0.0380(10) Uani 1 1 d . . .
O41 O 0.7825(3) 0.7504(3) 0.2750(2) 0.0433(10) Uani 1 1 d . . .
O42 O 0.4862(3) 0.2932(3) -0.1560(2) 0.0430(10) Uani 1 1 d . . .
O43 O 0.5222(4) 0.4207(3) -0.2559(3) 0.0616(14) Uani 1 1 d . . .
O44 O 0.7366(3) 0.4304(2) -0.2280(2) 0.0429(10) Uani 1 1 d . . .
O45 O 0.4849(3) -0.2983(3) -0.2897(2) 0.0488(11) Uani 1 1 d . . .
O46 O 1.0024(3) 0.2317(2) -0.2987(2) 0.0338(9) Uani 1 1 d . . .
O47 O 0.5458(4) -0.3101(3) -0.5214(3) 0.0622(14) Uani 1 1 d . . .
O48 O 0.5109(4) -0.4916(4) -0.6415(3) 0.0715(16) Uani 1 1 d . . .
O49A O 0.6758(14) -0.4142(13) -0.2214(11) 0.052(5) Uani 0.40 1 d P C 3
O49B O 0.7312(14) -0.4127(12) -0.2302(9) 0.044(4) Uani 0.40 1 d P D 2
O49C O 0.787(2) -0.4231(16) -0.2478(13) 0.029(5) Uani 0.20 1 d P E 1
N1 N 0.8887(3) -0.2864(3) -0.5072(2) 0.0261(10) Uani 1 1 d . . .
N2 N 0.7590(4) -0.5644(3) -0.4019(2) 0.0305(10) Uani 1 1 d . . .
N3 N 0.3961(3) 0.2760(2) 0.0444(2) 0.0234(9) Uani 1 1 d . . .
N4A N 0.6013(7) 0.4350(5) 0.1127(5) 0.0220(19) Uiso 0.60 1 d P A 2
N4B N 0.6056(11) 0.4204(9) 0.0867(8) 0.030(3) Uiso 0.40 1 d P B 1
N5 N 0.9097(3) 0.4966(3) 0.1805(2) 0.0270(10) Uani 1 1 d . . .
C1 C 0.8549(4) 0.0824(3) -0.7019(2) 0.0185(10) Uani 1 1 d . . .
C2 C 0.8488(4) 0.1653(3) -0.6835(2) 0.0180(10) Uani 1 1 d . . .
H2 H 0.9022 0.1927 -0.6989 0.022 Uiso 1 1 calc R . .
C3 C 0.7663(4) 0.2106(3) -0.6428(2) 0.0185(10) Uani 1 1 d . . .
C4 C 0.6878(4) 0.1719(3) -0.6192(2) 0.0189(10) Uani 1 1 d . . .
H4 H 0.6308 0.2023 -0.5925 0.023 Uiso 1 1 calc R . .
C5 C 0.6931(4) 0.0886(3) -0.6350(2) 0.0182(10) Uani 1 1 d . . .
C6 C 0.7765(4) 0.0445(3) -0.6753(2) 0.0196(10) Uani 1 1 d . . .
C7 C 0.6092(4) 0.0447(3) -0.6085(2) 0.0194(10) Uani 1 1 d . . .
H7A H 0.5367 0.0576 -0.6205 0.023 Uiso 1 1 calc R . .
H7B H 0.6171 -0.0153 -0.6325 0.023 Uiso 1 1 calc R . .
C8 C 0.6202(4) 0.0701(3) -0.5298(3) 0.0195(10) Uani 1 1 d . . .
C9 C 0.5375(4) 0.1097(3) -0.4865(3) 0.0237(11) Uani 1 1 d . . .
H9 H 0.4723 0.1179 -0.5067 0.028 Uiso 1 1 calc R . .
C10 C 0.5492(4) 0.1373(3) -0.4142(3) 0.0256(11) Uani 1 1 d . . .
C11 C 0.6447(4) 0.1278(3) -0.3842(3) 0.0261(11) Uani 1 1 d . . .
H11 H 0.6531 0.1495 -0.3345 0.031 Uiso 1 1 calc R . .
C12 C 0.7287(4) 0.0872(3) -0.4252(3) 0.0229(11) Uani 1 1 d . . .
C13 C 0.7146(4) 0.0564(3) -0.4980(3) 0.0210(10) Uani 1 1 d . . .
C14 C 0.8344(4) 0.0851(3) -0.3894(3) 0.0272(12) Uani 1 1 d . . .
H14A H 0.8486 0.1396 -0.3508 0.033 Uiso 1 1 calc R . .
H14B H 0.8916 0.0766 -0.4237 0.033 Uiso 1 1 calc R . .
C15 C 0.8435(4) 0.0206(3) -0.3595(2) 0.0182(10) Uani 1 1 d . . .
C16 C 0.7675(4) -0.0415(3) -0.3721(2) 0.0180(10) Uani 1 1 d . . .
H16 H 0.7044 -0.0440 -0.3993 0.022 Uiso 1 1 calc R . .
C17 C 0.7831(4) -0.1004(3) -0.3451(2) 0.0170(10) Uani 1 1 d . . .
C18 C 0.8768(4) -0.0987(3) -0.3059(2) 0.0189(10) Uani 1 1 d . . .
H18 H 0.8873 -0.1401 -0.2887 0.023 Uiso 1 1 calc R . .
C19 C 0.9530(4) -0.0372(3) -0.2926(2) 0.0164(9) Uani 1 1 d . . .
C20 C 0.9353(4) 0.0223(3) -0.3199(2) 0.0190(10) Uani 1 1 d . . .
C21 C 1.0559(4) -0.0354(3) -0.2523(2) 0.0181(10) Uani 1 1 d . . .
H21A H 1.0408 -0.0587 -0.2173 0.022 Uiso 1 1 calc R . .
H21B H 1.0806 0.0225 -0.2263 0.022 Uiso 1 1 calc R . .
C22 C 0.9825(4) -0.2522(3) -0.4751(3) 0.0293(12) Uani 1 1 d . . .
H22 H 1.0265 -0.2810 -0.4555 0.035 Uiso 1 1 calc R . .
C23 C 1.0157(5) -0.1762(4) -0.4704(3) 0.0329(13) Uani 1 1 d . . .
H23 H 1.0824 -0.1524 -0.4477 0.039 Uiso 1 1 calc R . .
C24 C 0.9528(5) -0.1352(4) -0.4983(3) 0.0363(14) Uani 1 1 d . . .
H24 H 0.9747 -0.0823 -0.4949 0.044 Uiso 1 1 calc R . .
C25 C 0.8572(5) -0.1707(4) -0.5315(3) 0.0394(15) Uani 1 1 d . . .
H25 H 0.8128 -0.1425 -0.5514 0.047 Uiso 1 1 calc R . .
C26 C 0.8259(5) -0.2469(4) -0.5357(3) 0.0341(13) Uani 1 1 d . . .
H26 H 0.7599 -0.2718 -0.5588 0.041 Uiso 1 1 calc R . .
C27 C 0.7049(5) -0.6366(3) -0.4260(3) 0.0328(13) Uani 1 1 d . . .
H27 H 0.6352 -0.6418 -0.4467 0.039 Uiso 1 1 calc R . .
C28 C 0.7511(5) -0.7034(4) -0.4204(3) 0.0395(15) Uani 1 1 d . . .
H28 H 0.7136 -0.7550 -0.4378 0.047 Uiso 1 1 calc R . .
C29 C 0.8508(5) -0.6954(4) -0.3900(3) 0.0404(15) Uani 1 1 d . . .
H29 H 0.8824 -0.7409 -0.3850 0.048 Uiso 1 1 calc R . .
C30 C 0.9050(5) -0.6208(4) -0.3666(3) 0.0413(15) Uani 1 1 d . . .
H30 H 0.9752 -0.6149 -0.3463 0.050 Uiso 1 1 calc R . .
C31 C 0.8580(5) -0.5549(4) -0.3726(3) 0.0411(15) Uani 1 1 d . . .
H31 H 0.8951 -0.5031 -0.3563 0.049 Uiso 1 1 calc R . .
C32 C 0.3448(4) -0.0435(3) -0.1477(2) 0.0152(9) Uani 1 1 d . . .
C33 C 0.2795(4) 0.0231(3) -0.1277(2) 0.0177(10) Uani 1 1 d . . .
H33 H 0.2151 0.0221 -0.1044 0.021 Uiso 1 1 calc R . .
C34 C 0.3066(4) 0.0915(3) -0.1410(2) 0.0170(9) Uani 1 1 d . . .
C35 C 0.4011(4) 0.0936(3) -0.1752(2) 0.0191(10) Uani 1 1 d . . .
H35 H 0.4187 0.1403 -0.1847 0.023 Uiso 1 1 calc R . .
C36 C 0.4691(3) 0.0286(3) -0.1953(2) 0.0156(9) Uani 1 1 d . . .
C37 C 0.4398(3) -0.0401(3) -0.1819(2) 0.0155(9) Uani 1 1 d . . .
C38 C 0.5696(3) 0.0301(3) -0.2354(2) 0.0156(9) Uani 1 1 d . . .
H38A H 0.5897 -0.0273 -0.2626 0.019 Uiso 1 1 calc R . .
H38B H 0.5516 0.0542 -0.2695 0.019 Uiso 1 1 calc R . .
C39 C 0.6668(3) 0.0772(3) -0.1910(2) 0.0143(9) Uani 1 1 d . . .
C40 C 0.6920(4) 0.1557(3) -0.1848(2) 0.0170(10) Uani 1 1 d . . .
H40 H 0.6471 0.1804 -0.2077 0.020 Uiso 1 1 calc R . .
C41 C 0.7810(4) 0.1993(3) -0.1461(2) 0.0169(9) Uani 1 1 d . . .
C42 C 0.8495(3) 0.1638(3) -0.1137(2) 0.0167(9) Uani 1 1 d . . .
H42 H 0.9114 0.1937 -0.0881 0.020 Uiso 1 1 calc R . .
C43 C 0.8281(3) 0.0847(3) -0.1187(2) 0.0145(9) Uani 1 1 d . . .
C44 C 0.7362(3) 0.0424(3) -0.1574(2) 0.0143(9) Uani 1 1 d . . .
C45 C 0.9031(3) 0.0466(3) -0.0819(2) 0.0167(9) Uani 1 1 d . . .
H45A H 0.9779 0.0535 -0.0941 0.020 Uiso 1 1 calc R . .
H45B H 0.8858 -0.0129 -0.0993 0.020 Uiso 1 1 calc R . .
C46 C 0.8943(4) 0.0853(3) -0.0021(2) 0.0148(9) Uani 1 1 d . . .
C47 C 0.9827(3) 0.1256(3) 0.0404(2) 0.0162(9) Uani 1 1 d . . .
H47 H 1.0492 0.1271 0.0195 0.019 Uiso 1 1 calc R . .
C48 C 0.9758(4) 0.1638(3) 0.1130(2) 0.0165(9) Uani 1 1 d . . .
C49 C 0.8774(4) 0.1620(3) 0.1432(3) 0.0191(10) Uani 1 1 d . . .
H49 H 0.8714 0.1899 0.1926 0.023 Uiso 1 1 calc R . .
C50 C 0.7883(3) 0.1206(3) 0.1029(2) 0.0160(9) Uani 1 1 d . . .
C51 C 0.7987(4) 0.0816(3) 0.0302(2) 0.0166(9) Uani 1 1 d . . .
C52 C 0.6833(4) 0.1211(3) 0.1378(3) 0.0195(10) Uani 1 1 d . . .
H52A H 0.6252 0.1309 0.1093 0.023 Uiso 1 1 calc R . .
H52B H 0.6859 0.1676 0.1844 0.023 Uiso 1 1 calc R . .
C53 C 0.4752(4) 0.2502(3) -0.0017(3) 0.0302(12) Uani 1 1 d . . .
H53 H 0.5014 0.2838 -0.0242 0.036 Uiso 1 1 calc R . .
C54 C 0.5178(4) 0.1751(4) -0.0160(3) 0.0351(14) Uani 1 1 d . . .
H54 H 0.5753 0.1575 -0.0472 0.042 Uiso 1 1 calc R . .
C55 C 0.4780(5) 0.1257(4) 0.0142(3) 0.0381(15) Uani 1 1 d . . .
H55 H 0.5055 0.0727 0.0031 0.046 Uiso 1 1 calc R . .
C56 C 0.3976(5) 0.1538(4) 0.0609(3) 0.0375(14) Uani 1 1 d . . .
H56 H 0.3700 0.1205 0.0832 0.045 Uiso 1 1 calc R . .
C57 C 0.3571(4) 0.2286(3) 0.0756(3) 0.0317(13) Uani 1 1 d . . .
H57 H 0.3012 0.2475 0.1080 0.038 Uiso 1 1 calc R . .
C58A C 0.5856(10) 0.3971(8) 0.1565(7) 0.040(3) Uiso 0.60 1 d P A 2
H58A H 0.5303 0.4136 0.1895 0.049 Uiso 0.60 1 calc PR A 2
C58B C 0.5615(16) 0.4205(13) 0.1449(11) 0.051(5) Uiso 0.40 1 d P B 1
H58B H 0.5013 0.4519 0.1657 0.061 Uiso 0.40 1 calc PR B 1
C59A C 0.6509(13) 0.3339(9) 0.1529(8) 0.053(3) Uiso 0.60 1 d P A 2
H59A H 0.6411 0.3082 0.1847 0.064 Uiso 0.60 1 calc PR A 2
C59B C 0.6131(19) 0.3692(16) 0.1726(12) 0.062(6) Uiso 0.40 1 d P B 1
H59B H 0.5821 0.3626 0.2114 0.075 Uiso 0.40 1 calc PR B 1
C60A C 0.7268(10) 0.3085(8) 0.1063(8) 0.051(3) Uiso 0.60 1 d P A 2
H60A H 0.7720 0.2659 0.1054 0.061 Uiso 0.60 1 calc PR A 2
C60B C 0.6998(14) 0.3308(9) 0.1481(9) 0.029(3) Uiso 0.40 1 d P B 1
H60B H 0.7340 0.3016 0.1718 0.035 Uiso 0.40 1 calc PR B 1
C61A C 0.7403(9) 0.3447(7) 0.0584(6) 0.036(2) Uiso 0.60 1 d P A 2
H61A H 0.7922 0.3255 0.0232 0.044 Uiso 0.60 1 calc PR A 2
C61B C 0.7421(14) 0.3317(11) 0.0892(10) 0.042(4) Uiso 0.40 1 d P B 1
H61B H 0.8048 0.3029 0.0700 0.050 Uiso 0.40 1 calc PR B 1
C62A C 0.6777(9) 0.4076(7) 0.0635(6) 0.028(3) Uiso 0.60 1 d P A 2
H62A H 0.6873 0.4334 0.0318 0.034 Uiso 0.60 1 calc PR A 2
C62B C 0.6859(18) 0.3801(14) 0.0561(12) 0.052(6) Uiso 0.40 1 d P B 1
H62B H 0.7092 0.3810 0.0132 0.062 Uiso 0.40 1 calc PR B 1
C63 C 0.8376(4) 0.5548(3) 0.2096(3) 0.0337(13) Uani 1 1 d . . .
H63 H 0.8209 0.5917 0.1884 0.040 Uiso 1 1 calc R . .
C64 C 0.7881(5) 0.5612(4) 0.2696(3) 0.0443(16) Uani 1 1 d . . .
H64 H 0.7370 0.6022 0.2899 0.053 Uiso 1 1 calc R . .
C65 C 0.8127(5) 0.5076(5) 0.3008(4) 0.0532(18) Uani 1 1 d . . .
H65 H 0.7790 0.5111 0.3424 0.064 Uiso 1 1 calc R . .
C66 C 0.8867(5) 0.4496(4) 0.2700(4) 0.0463(16) Uani 1 1 d . . .
H66 H 0.9048 0.4126 0.2908 0.056 Uiso 1 1 calc R . .
C67 C 0.9348(5) 0.4437(4) 0.2101(3) 0.0355(13) Uani 1 1 d . . .
H67 H 0.9857 0.4028 0.1892 0.043 Uiso 1 1 calc R . .
H68 H 0.836(6) -0.046(4) -0.688(4) 0.06(2) Uiso 1 1 d . . .
H69 H 0.777(4) -0.009(3) -0.573(3) 0.021(17) Uiso 1 1 d . . .
H70 H 1.000(5) 0.121(4) -0.306(3) 0.032(18) Uiso 1 1 d . . .
H71 H 0.541(4) -0.104(3) -0.212(3) 0.008(16) Uiso 1 1 d . . .
H72 H 0.739(4) -0.058(3) -0.164(3) 0.004(16) Uiso 1 1 d . . .
H73 H 0.718(4) 0.017(3) -0.040(3) 0.002(14) Uiso 1 1 d . . .

loop_
_atom_site_aniso_label
_atom_site_aniso_U_11
_atom_site_aniso_U_22
_atom_site_aniso_U_33
_atom_site_aniso_U_23
_atom_site_aniso_U_13
_atom_site_aniso_U_12
Yb1 0.01613(11) 0.01472(11) 0.02521(12) 0.00770(9) -0.00021(8) 0.00098(8)
Yb2 0.02294(12) 0.01563(12) 0.03770(15) 0.00663(10) 0.00023(10) 0.00046(9)
S3 0.0141(5) 0.0154(6) 0.0234(6) 0.0060(5) 0.0010(5) 0.0010(4)
S4 0.0175(6) 0.0142(6) 0.0283(7) 0.0075(5) -0.0004(5) -0.0002(5)
S5 0.0229(6) 0.0165(6) 0.0259(7) 0.0082(5) 0.0029(5) 0.0021(5)
S6 0.0172(6) 0.0202(6) 0.0170(6) 0.0077(5) -0.0019(5) -0.0023(5)
S7 0.0173(6) 0.0162(6) 0.0245(6) 0.0075(5) 0.0026(5) 0.0013(5)
S9 0.0303(7) 0.0399(8) 0.0236(7) 0.0116(6) 0.0034(6) 0.0056(6)
O1 0.0245(19) 0.0215(19) 0.041(2) 0.0052(17) -0.0021(17) -0.0022(15)
O2 0.031(2) 0.0223(19) 0.039(2) 0.0110(17) 0.0126(17) 0.0072(16)
O3 0.042(2) 0.024(2) 0.030(2) 0.0159(17) -0.0009(17) 0.0014(17)
O4 0.024(2) 0.0180(18) 0.029(2) 0.0094(16) 0.0044(16) 0.0029(16)
O5 0.060(3) 0.039(3) 0.043(3) 0.010(2) 0.020(2) 0.007(2)
O6 0.051(3) 0.085(4) 0.029(2) 0.025(2) 0.009(2) 0.020(3)
O7 0.029(2) 0.059(3) 0.049(3) 0.013(2) 0.007(2) 0.004(2)
O8 0.023(2) 0.033(2) 0.029(2) 0.0137(19) -0.0010(17) 0.0078(17)
O9 0.0257(19) 0.0220(18) 0.028(2) 0.0102(16) 0.0095(15) 0.0014(15)
O10 0.0232(18) 0.0183(18) 0.029(2) 0.0071(15) 0.0048(15) 0.0030(14)
O11 0.0221(18) 0.0244(19) 0.038(2) 0.0121(17) -0.0050(16) -0.0012(15)
O12 0.0200(18) 0.022(2) 0.044(2) 0.0185(19) -0.0112(16) -0.0064(16)
O13 0.022(2) 0.030(2) 0.080(3) 0.017(2) 0.000(2) -0.0013(17)
O14 0.035(2) 0.029(2) 0.051(3) 0.022(2) 0.0090(19) 0.0059(17)
O15 0.027(2) 0.030(2) 0.032(2) 0.0037(17) -0.0013(16) 0.0003(16)
O16 0.031(2) 0.024(2) 0.044(2) 0.0030(18) -0.0073(18) 0.0058(16)
O17 0.034(2) 0.030(2) 0.044(2) 0.0112(19) -0.0088(18) 0.0004(17)
O18 0.043(2) 0.020(2) 0.040(2) 0.0040(18) 0.0137(19) -0.0027(17)
O19 0.030(2) 0.023(2) 0.081(3) 0.028(2) 0.000(2) 0.0038(17)
O20 0.0276(19) 0.040(2) 0.0164(18) 0.0070(17) -0.0024(15) -0.0097(17)
O21 0.0268(19) 0.0188(18) 0.0260(19) 0.0103(15) -0.0061(15) -0.0056(14)
O22 0.0216(18) 0.0249(19) 0.034(2) 0.0097(17) -0.0081(16) 0.0021(15)
O23 0.0179(18) 0.027(2) 0.018(2) 0.0045(17) 0.0009(16) -0.0044(15)
O24 0.0224(18) 0.0160(17) 0.037(2) 0.0064(16) -0.0057(16) -0.0026(14)
O25 0.0209(18) 0.0170(18) 0.047(2) 0.0087(17) 0.0005(16) 0.0027(14)
O26 0.039(2) 0.028(2) 0.037(2) 0.0194(18) 0.0051(18) -0.0025(17)
O27 0.0199(19) 0.0148(19) 0.030(2) 0.0118(16) -0.0004(16) 0.0044(16)
O28 0.0130(16) 0.0205(18) 0.0247(18) 0.0061(15) 0.0017(13) 0.0012(13)
O29 0.0184(17) 0.0182(18) 0.040(2) 0.0105(16) 0.0108(16) 0.0031(14)
O30 0.032(2) 0.025(2) 0.028(2) 0.0086(17) -0.0036(16) 0.0071(16)
O31 0.0152(19) 0.024(2) 0.036(2) 0.0145(17) 0.0116(17) 0.0034(16)
O32 0.0237(19) 0.028(2) 0.042(2) 0.0143(18) 0.0084(17) -0.0005(16)
O33 0.0251(19) 0.0187(19) 0.050(2) 0.0075(18) -0.0063(17) -0.0030(15)
O34 0.0287(19) 0.0233(19) 0.026(2) 0.0079(16) 0.0011(15) 0.0028(15)
O35 0.0264(19) 0.0202(18) 0.030(2) 0.0087(16) 0.0059(16) -0.0013(15)
O36 0.0246(18) 0.0222(18) 0.0259(19) 0.0082(16) -0.0024(15) 0.0003(15)
O37 0.0307(19) 0.0188(18) 0.030(2) 0.0088(16) 0.0004(16) 0.0037(15)
O38 0.038(2) 0.0148(18) 0.046(2) 0.0037(17) -0.0139(19) 0.0071(16)
O40 0.032(2) 0.058(3) 0.028(2) 0.021(2) 0.0075(17) 0.0156(19)
O41 0.030(2) 0.050(3) 0.052(3) 0.023(2) 0.008(2) 0.0061(19)
O42 0.028(2) 0.045(3) 0.046(3) 0.008(2) 0.0060(19) 0.0000(19)
O43 0.056(3) 0.050(3) 0.064(3) 0.008(3) -0.006(3) 0.002(2)
O44 0.057(3) 0.034(2) 0.040(2) 0.018(2) -0.001(2) 0.000(2)
O45 0.030(2) 0.052(3) 0.065(3) 0.024(3) 0.003(2) 0.000(2)
O46 0.032(2) 0.026(2) 0.045(2) 0.0165(19) -0.0026(18) 0.0008(16)
O47 0.080(4) 0.053(3) 0.052(3) 0.021(3) -0.021(3) -0.018(3)
O48 0.071(4) 0.089(4) 0.056(3) 0.030(3) -0.009(3) 0.027(3)
O49A 0.078(13) 0.049(8) 0.031(8) 0.016(6) 0.007(10) -0.003(11)
O49B 0.056(14) 0.050(9) 0.026(10) 0.015(7) 0.001(10) -0.002(13)
O49C 0.045(16) 0.028(12) 0.018(13) 0.015(10) 0.000(11) -0.007(12)
N1 0.027(2) 0.023(2) 0.022(2) 0.0027(19) 0.0067(18) -0.0009(19)
N2 0.030(2) 0.021(2) 0.042(3) 0.015(2) -0.001(2) -0.0009(19)
N3 0.020(2) 0.015(2) 0.033(2) 0.0065(18) -0.0049(18) 0.0012(17)
N5 0.026(2) 0.027(2) 0.028(2) 0.013(2) -0.0057(19) -0.0023(19)
C1 0.014(2) 0.021(2) 0.019(2) 0.006(2) -0.0048(18) -0.0017(19)
C2 0.021(2) 0.018(2) 0.015(2) 0.0067(19) 0.0003(19) -0.0001(19)
C3 0.021(2) 0.018(2) 0.016(2) 0.007(2) 0.0005(19) 0.0027(19)
C4 0.018(2) 0.022(2) 0.019(2) 0.010(2) 0.0014(19) 0.0052(19)
C5 0.019(2) 0.021(2) 0.016(2) 0.009(2) 0.0003(19) -0.0016(19)
C6 0.024(2) 0.017(2) 0.017(2) 0.007(2) -0.005(2) 0.001(2)
C7 0.014(2) 0.026(3) 0.020(3) 0.011(2) -0.0021(19) -0.0019(19)
C8 0.022(2) 0.014(2) 0.024(3) 0.010(2) 0.002(2) -0.0041(19)
C9 0.022(3) 0.029(3) 0.023(3) 0.015(2) -0.004(2) -0.002(2)
C10 0.022(3) 0.034(3) 0.024(3) 0.015(2) 0.001(2) 0.003(2)
C11 0.023(3) 0.036(3) 0.023(3) 0.016(2) -0.001(2) -0.006(2)
C12 0.022(3) 0.022(3) 0.032(3) 0.019(2) -0.003(2) -0.004(2)
C13 0.020(2) 0.021(3) 0.026(3) 0.014(2) -0.001(2) 0.000(2)
C14 0.023(3) 0.035(3) 0.035(3) 0.026(3) -0.007(2) -0.005(2)
C15 0.017(2) 0.020(2) 0.019(2) 0.009(2) 0.0003(19) 0.0020(19)
C16 0.017(2) 0.021(2) 0.015(2) 0.006(2) -0.0011(18) 0.0012(19)
C17 0.017(2) 0.014(2) 0.019(2) 0.0046(19) 0.0023(19) -0.0021(18)
C18 0.020(2) 0.021(2) 0.018(2) 0.009(2) 0.0055(19) 0.007(2)
C19 0.017(2) 0.015(2) 0.017(2) 0.0050(19) 0.0073(18) 0.0086(18)
C20 0.019(2) 0.020(2) 0.020(2) 0.009(2) 0.0036(19) 0.0004(19)
C21 0.020(2) 0.019(2) 0.018(2) 0.010(2) -0.0010(19) 0.0003(19)
C22 0.031(3) 0.032(3) 0.024(3) 0.010(2) -0.004(2) -0.002(2)
C23 0.035(3) 0.037(3) 0.027(3) 0.013(3) 0.000(2) -0.007(3)
C24 0.052(4) 0.030(3) 0.028(3) 0.012(3) 0.014(3) 0.000(3)
C25 0.046(4) 0.042(4) 0.040(4) 0.026(3) 0.011(3) 0.017(3)
C26 0.029(3) 0.048(4) 0.025(3) 0.014(3) 0.005(2) 0.007(3)
C27 0.035(3) 0.031(3) 0.034(3) 0.016(3) -0.006(3) -0.010(2)
C28 0.059(4) 0.026(3) 0.036(3) 0.016(3) 0.001(3) -0.001(3)
C29 0.053(4) 0.035(3) 0.040(4) 0.022(3) 0.004(3) 0.015(3)
C30 0.037(3) 0.042(4) 0.045(4) 0.017(3) -0.004(3) 0.007(3)
C31 0.033(3) 0.032(3) 0.059(4) 0.021(3) -0.008(3) -0.003(3)
C32 0.017(2) 0.016(2) 0.011(2) 0.0036(18) -0.0013(18) -0.0022(18)
C33 0.016(2) 0.021(2) 0.016(2) 0.007(2) 0.0025(18) -0.0017(19)
C34 0.015(2) 0.016(2) 0.017(2) 0.0030(19) -0.0010(18) 0.0011(18)
C35 0.017(2) 0.018(2) 0.023(3) 0.009(2) -0.0008(19) -0.0016(19)
C36 0.012(2) 0.020(2) 0.012(2) 0.0026(19) -0.0052(17) -0.0021(18)
C37 0.013(2) 0.015(2) 0.016(2) 0.0049(19) -0.0009(18) 0.0009(18)
C38 0.016(2) 0.015(2) 0.013(2) 0.0025(18) -0.0020(18) -0.0026(18)
C39 0.009(2) 0.018(2) 0.014(2) 0.0036(19) 0.0051(17) 0.0009(17)
C40 0.015(2) 0.020(2) 0.016(2) 0.007(2) 0.0047(18) 0.0045(19)
C41 0.018(2) 0.015(2) 0.018(2) 0.0071(19) 0.0028(19) -0.0024(18)
C42 0.012(2) 0.018(2) 0.018(2) 0.0038(19) 0.0019(18) -0.0005(18)
C43 0.013(2) 0.016(2) 0.015(2) 0.0069(19) 0.0018(17) 0.0019(18)
C44 0.014(2) 0.016(2) 0.012(2) 0.0046(18) 0.0027(17) 0.0009(18)
C45 0.012(2) 0.018(2) 0.021(2) 0.009(2) 0.0003(18) 0.0011(18)
C46 0.018(2) 0.014(2) 0.013(2) 0.0056(18) -0.0010(18) 0.0024(18)
C47 0.011(2) 0.020(2) 0.019(2) 0.009(2) 0.0024(18) 0.0001(18)
C48 0.018(2) 0.016(2) 0.018(2) 0.011(2) -0.0036(19) -0.0008(18)
C49 0.023(2) 0.017(2) 0.020(3) 0.011(2) 0.001(2) 0.0021(19)
C50 0.014(2) 0.015(2) 0.022(3) 0.010(2) 0.0023(19) 0.0028(18)
C51 0.017(2) 0.016(2) 0.019(2) 0.010(2) -0.0022(19) 0.0012(18)
C52 0.017(2) 0.020(2) 0.023(3) 0.010(2) 0.0026(19) 0.0019(19)
C53 0.028(3) 0.036(3) 0.030(3) 0.017(3) -0.004(2) -0.002(2)
C54 0.028(3) 0.045(4) 0.026(3) 0.008(3) -0.003(2) 0.013(3)
C55 0.033(3) 0.025(3) 0.049(4) 0.009(3) -0.018(3) 0.005(2)
C56 0.036(3) 0.030(3) 0.055(4) 0.026(3) -0.008(3) 0.000(3)
C57 0.029(3) 0.033(3) 0.034(3) 0.014(3) 0.000(2) -0.004(2)
C63 0.032(3) 0.030(3) 0.040(3) 0.015(3) 0.004(3) 0.008(2)
C64 0.042(4) 0.050(4) 0.039(4) 0.016(3) 0.011(3) 0.008(3)
C65 0.045(4) 0.077(5) 0.047(4) 0.036(4) 0.010(3) -0.003(4)
C66 0.040(4) 0.058(4) 0.055(4) 0.039(4) 0.000(3) -0.005(3)
C67 0.033(3) 0.034(3) 0.043(4) 0.019(3) -0.003(3) 0.005(3)

loop_
_atom_type_symbol
_atom_type_description
_atom_type_scat_dispersion_real
_atom_type_scat_dispersion_imag
_atom_type_scat_source
C C 0.0033 0.0016 'International Tables Vol C Tables 4.2.6.8 and 6.1.1.4'
H H 0.0000 0.0000 'International Tables Vol C Tables 4.2.6.8 and 6.1.1.4'
N N 0.0061 0.0033 'International Tables Vol C Tables 4.2.6.8 and 6.1.1.4'
O O 0.0106 0.0060 'International Tables Vol C Tables 4.2.6.8 and 6.1.1.4'
S S 0.1246 0.1234 'International Tables Vol C Tables 4.2.6.8 and 6.1.1.4'
Yb Yb -0.3850 5.5486 'International Tables Vol C Tables 4.2.6.8 and 6.1.1.4'

loop_
_geom_angle_atom_site_label_1
_geom_angle_atom_site_label_2
_geom_angle_atom_site_label_3
_geom_angle
_geom_angle_site_symmetry_1
_geom_angle_site_symmetry_3
_geom_angle_publ_flag
O38 Yb1 O32 97.71(15) . . ?
O38 Yb1 O35 89.75(14) . . ?
O32 Yb1 O35 144.20(13) . . ?
O38 Yb1 O34 83.11(13) . . ?
O32 Yb1 O34 145.25(13) . . ?
O35 Yb1 O34 70.28(12) . . ?
O38 Yb1 O37 144.77(12) . . ?
O32 Yb1 O37 85.46(13) . . ?
O35 Yb1 O37 108.05(12) . . ?
O34 Yb1 O37 75.22(12) . . ?
O38 Yb1 O33 69.95(13) . . ?
O32 Yb1 O33 74.62(14) . . ?
O35 Yb1 O33 139.89(13) . . ?
O34 Yb1 O33 73.12(13) . . ?
O37 Yb1 O33 77.27(12) . . ?
O38 Yb1 O28 73.49(12) . . ?
O32 Yb1 O28 72.61(12) . . ?
O35 Yb1 O28 76.17(11) . . ?
O34 Yb1 O28 138.86(11) . . ?
O37 Yb1 O28 139.37(12) . . ?
O33 Yb1 O28 126.12(12) . . ?
O38 Yb1 O36 146.08(12) . . ?
O32 Yb1 O36 79.05(13) . . ?
O35 Yb1 O36 75.56(12) . . ?
O34 Yb1 O36 118.61(12) . . ?
O37 Yb1 O36 69.07(12) . . ?
O33 Yb1 O36 138.46(12) . . ?
O28 Yb1 O36 73.36(11) . . ?
O19 Yb2 O10 145.81(14) . . ?
O19 Yb2 O18 140.97(14) . . ?
O10 Yb2 O18 73.04(12) . . ?
O19 Yb2 O14 73.68(15) . . ?
O10 Yb2 O14 74.75(13) . . ?
O18 Yb2 O14 137.55(13) . . ?
O19 Yb2 O13 79.08(14) . . ?
O10 Yb2 O13 79.35(13) . . ?
O18 Yb2 O13 126.13(15) . . ?
O14 Yb2 O13 72.73(15) . . ?
O19 Yb2 O17 82.40(15) . . ?
O10 Yb2 O17 115.81(13) . . ?
O18 Yb2 O17 78.82(14) . . ?
O14 Yb2 O17 141.16(14) . . ?
O13 Yb2 O17 73.01(15) . . ?
O19 Yb2 O15 95.01(14) . . ?
O10 Yb2 O15 85.79(13) . . ?
O18 Yb2 O15 81.50(14) . . ?
O14 Yb2 O15 69.22(13) . . ?
O13 Yb2 O15 141.58(15) . . ?
O17 Yb2 O15 144.43(13) . . ?
O19 Yb2 O16 75.62(14) . . ?
O10 Yb2 O16 135.49(13) . . ?
O18 Yb2 O16 66.43(14) . . ?
O14 Yb2 O16 126.48(13) . . ?
O13 Yb2 O16 140.48(14) . . ?
O17 Yb2 O16 73.95(13) . . ?
O15 Yb2 O16 71.08(13) . . ?
O29 S3 O30 112.2(2) . . ?
O29 S3 O28 111.8(2) . . ?
O30 S3 O28 109.9(2) . . ?
O29 S3 C34 106.6(2) . . ?
O30 S3 C34 108.4(2) . . ?
O28 S3 C34 107.7(2) . . ?
O26 S4 O24 113.4(2) . . ?
O26 S4 O25 112.2(2) . . ?
O24 S4 O25 111.0(2) . . ?
O26 S4 C41 107.0(2) . . ?
O24 S4 C41 107.2(2) . . ?
O25 S4 C41 105.5(2) . . ?
O2 S5 O3 113.5(2) . . ?
O2 S5 O1 111.2(2) . . ?
O3 S5 O1 111.3(2) . . ?
O2 S5 C3 107.8(2) . . ?
O3 S5 C3 106.2(2) . . ?
O1 S5 C3 106.4(2) . . ?
O20 S6 O22 113.3(2) . . ?
O20 S6 O21 112.6(2) . . ?
O22 S6 O21 111.6(2) . . ?
O20 S6 C48 105.6(2) . . ?
O22 S6 C48 106.6(2) . . ?
O21 S6 C48 106.4(2) . . ?
O11 S7 O9 114.2(2) . . ?
O11 S7 O10 111.6(2) . . ?
O9 S7 O10 110.7(2) . . ?
O11 S7 C17 107.4(2) . . ?
O9 S7 C17 107.1(2) . . ?
O10 S7 C17 105.3(2) . . ?
O5 S9 O7 112.6(3) . . ?
O5 S9 O6 112.1(3) . . ?
O7 S9 O6 112.2(3) . . ?
O5 S9 C10 106.1(3) . . ?
O7 S9 C10 107.2(3) . . ?
O6 S9 C10 106.0(3) . . ?
S7 O10 Yb2 146.2(2) . . ?
N1 O18 Yb2 128.0(3) . . ?
N2 O19 Yb2 137.0(3) . . ?
S3 O28 Yb1 135.13(18) . . ?
N3 O38 Yb1 128.3(3) . . ?
O18 N1 C22 119.7(5) . . ?
O18 N1 C26 119.8(5) . . ?
C22 N1 C26 120.4(5) . . ?
C27 N2 O19 117.7(5) . . ?
C27 N2 C31 121.9(5) . . ?
O19 N2 C31 120.3(4) . . ?
O38 N3 C57 119.6(4) . . ?
O38 N3 C53 119.5(4) . . ?
C57 N3 C53 121.0(5) . . ?
O39A N4A C58A 123.2(10) . . ?
O39A N4A C62A 117.6(9) . . ?
C58A N4A C62A 119.2(10) . . ?
C62B N4B C58B 126.6(17) . . ?
C62B N4B O39B 116.4(17) . . ?
C58B N4B O39B 116.8(15) . . ?
O40 N5 C63 120.2(4) . . ?
O40 N5 C67 119.1(5) . . ?
C63 N5 C67 120.7(5) . . ?
C2 C1 C6 117.4(4) . . ?
C2 C1 C21 120.0(4) . 2_754 ?
C6 C1 C21 122.6(4) . 2_754 ?
C1 C2 C3 121.8(4) . . ?
C4 C3 C2 120.1(4) . . ?
C4 C3 S5 122.0(4) . . ?
C2 C3 S5 117.8(4) . . ?
C5 C4 C3 119.7(4) . . ?
C4 C5 C6 119.4(4) . . ?
C4 C5 C7 120.9(4) . . ?
C6 C5 C7 119.7(4) . . ?
O4 C6 C5 115.8(4) . . ?
O4 C6 C1 122.6(4) . . ?
C5 C6 C1 121.6(4) . . ?
C8 C7 C5 111.8(4) . . ?
C9 C8 C13 117.9(4) . . ?
C9 C8 C7 120.4(4) . . ?
C13 C8 C7 121.7(4) . . ?
C10 C9 C8 120.8(5) . . ?
C11 C10 C9 120.1(5) . . ?
C11 C10 S9 118.8(4) . . ?
C9 C10 S9 120.9(4) . . ?
C10 C11 C12 121.2(5) . . ?
C11 C12 C13 118.3(4) . . ?
C11 C12 C14 118.7(5) . . ?
C13 C12 C14 122.8(5) . . ?
O8 C13 C12 116.7(4) . . ?
O8 C13 C8 121.9(4) . . ?
C12 C13 C8 121.4(5) . . ?
C12 C14 C15 116.6(4) . . ?
C16 C15 C20 118.6(4) . . ?
C16 C15 C14 123.2(4) . . ?
C20 C15 C14 118.1(4) . . ?
C15 C16 C17 120.1(4) . . ?
C16 C17 C18 120.9(4) . . ?
C16 C17 S7 121.3(4) . . ?
C18 C17 S7 117.8(3) . . ?
C19 C18 C17 119.8(4) . . ?
C18 C19 C20 118.4(4) . . ?
C18 C19 C21 120.8(4) . . ?
C20 C19 C21 120.7(4) . . ?
O12 C20 C15 122.1(4) . . ?
O12 C20 C19 115.7(4) . . ?
C15 C20 C19 122.2(4) . . ?
C19 C21 C1 113.8(4) . 2_754 ?
N1 C22 C23 120.9(5) . . ?
C24 C23 C22 119.4(5) . . ?
C23 C24 C25 119.6(6) . . ?
C26 C25 C24 119.8(5) . . ?
N1 C26 C25 119.9(5) . . ?
N2 C27 C28 119.5(5) . . ?
C29 C28 C27 119.9(6) . . ?
C28 C29 C30 119.3(5) . . ?
C31 C30 C29 120.1(6) . . ?
N2 C31 C30 119.2(5) . . ?
C33 C32 C37 118.2(4) . . ?
C33 C32 C52 123.1(4) . 2_655 ?
C37 C32 C52 118.6(4) . 2_655 ?
C32 C33 C34 120.9(4) . . ?
C33 C34 C35 120.1(4) . . ?
C33 C34 S3 118.8(3) . . ?
C35 C34 S3 121.0(4) . . ?
C36 C35 C34 120.7(4) . . ?
C35 C36 C37 118.3(4) . . ?
C35 C36 C38 120.2(4) . . ?
C37 C36 C38 121.4(4) . . ?
O31 C37 C36 124.3(4) . . ?
O31 C37 C32 113.8(4) . . ?
C36 C37 C32 121.8(4) . . ?
C39 C38 C36 116.0(4) . . ?
C40 C39 C44 117.4(4) . . ?
C40 C39 C38 120.3(4) . . ?
C44 C39 C38 122.2(4) . . ?
C39 C40 C41 121.5(4) . . ?
C40 C41 C42 120.4(4) . . ?
C40 C41 S4 118.0(4) . . ?
C42 C41 S4 121.6(4) . . ?
C41 C42 C43 120.3(4) . . ?
C42 C43 C44 118.0(4) . . ?
C42 C43 C45 119.9(4) . . ?
C44 C43 C45 122.1(4) . . ?
O27 C44 C43 120.7(4) . . ?
O27 C44 C39 116.8(4) . . ?
C43 C44 C39 122.3(4) . . ?
C43 C45 C46 112.5(4) . . ?
C47 C46 C51 118.1(4) . . ?
C47 C46 C45 120.2(4) . . ?
C51 C46 C45 121.7(4) . . ?
C46 C47 C48 121.3(4) . . ?
C47 C48 C49 118.9(4) . . ?
C47 C48 S6 121.5(4) . . ?
C49 C48 S6 119.6(4) . . ?
C50 C49 C48 121.5(4) . . ?
C49 C50 C51 118.1(4) . . ?
C49 C50 C52 119.6(4) . . ?
C51 C50 C52 122.4(4) . . ?
O23 C51 C46 122.5(4) . . ?
O23 C51 C50 115.4(4) . . ?
C46 C51 C50 122.1(4) . . ?
C50 C52 C32 115.1(4) . 2_655 ?
N3 C53 C54 119.5(5) . . ?
C55 C54 C53 120.4(5) . . ?
C54 C55 C56 118.6(5) . . ?
C57 C56 C55 120.6(6) . . ?
N3 C57 C56 119.9(5) . . ?
N4A C58A C59A 119.4(12) . . ?
N4B C58B C59B 113.6(18) . . ?
C60A C59A C58A 121.4(13) . . ?
C60B C59B C58B 124(2) . . ?
C59A C60A C61A 119.7(12) . . ?
C59B C60B C61B 120.7(17) . . ?
C62A C61A C60A 118.3(10) . . ?
C60B C61B C62B 116.6(17) . . ?
C61A C62A N4A 121.9(10) . . ?
N4B C62B C61B 118(2) . . ?
N5 C63 C64 120.4(5) . . ?
C63 C64 C65 119.8(6) . . ?
C66 C65 C64 118.3(6) . . ?
C67 C66 C65 121.2(6) . . ?
N5 C67 C66 119.6(6) . . ?

loop_
_geom_bond_atom_site_label_1
_geom_bond_atom_site_label_2
_geom_bond_distance
_geom_bond_site_symmetry_2
_geom_bond_publ_flag
Yb1 O38 2.260(4) . ?
Yb1 O32 2.279(4) . ?
Yb1 O35 2.334(3) . ?
Yb1 O34 2.335(4) . ?
Yb1 O37 2.343(3) . ?
Yb1 O33 2.353(3) . ?
Yb1 O28 2.385(3) . ?
Yb1 O36 2.402(3) . ?
Yb2 O19 2.259(4) . ?
Yb2 O10 2.267(3) . ?
Yb2 O18 2.328(4) . ?
Yb2 O14 2.343(4) . ?
Yb2 O13 2.349(4) . ?
Yb2 O17 2.354(4) . ?
Yb2 O15 2.359(4) . ?
Yb2 O16 2.421(4) . ?
S3 O29 1.449(3) . ?
S3 O30 1.456(4) . ?
S3 O28 1.467(3) . ?
S3 C34 1.757(5) . ?
S4 O26 1.448(4) . ?
S4 O24 1.460(4) . ?
S4 O25 1.463(4) . ?
S4 C41 1.773(5) . ?
S5 O2 1.455(4) . ?
S5 O3 1.457(4) . ?
S5 O1 1.470(4) . ?
S5 C3 1.763(5) . ?
S6 O20 1.453(4) . ?
S6 O22 1.455(4) . ?
S6 O21 1.460(3) . ?
S6 C48 1.758(5) . ?
S7 O11 1.445(4) . ?
S7 O9 1.459(4) . ?
S7 O10 1.475(3) . ?
S7 C17 1.760(5) . ?
S9 O5 1.418(5) . ?
S9 O7 1.434(4) . ?
S9 O6 1.440(4) . ?
S9 C10 1.753(5) . ?
O4 C6 1.365(6) . ?
O8 C13 1.364(6) . ?
O12 C20 1.360(6) . ?
O18 N1 1.338(5) . ?
O19 N2 1.343(5) . ?
O23 C51 1.373(6) . ?
O27 C44 1.382(6) . ?
O31 C37 1.366(6) . ?
O38 N3 1.341(5) . ?
O39A N4A 1.310(9) . ?
O39B N4B 1.362(17) . ?
O40 N5 1.330(6) . ?
N1 C22 1.341(7) . ?
N1 C26 1.342(7) . ?
N2 C27 1.337(7) . ?
N2 C31 1.345(7) . ?
N3 C57 1.344(6) . ?
N3 C53 1.347(7) . ?
N4A C58A 1.349(16) . ?
N4A C62A 1.363(14) . ?
N4B C62B 1.27(3) . ?
N4B C58B 1.34(2) . ?
N5 C63 1.346(7) . ?
N5 C67 1.355(7) . ?
C1 C2 1.374(6) . ?
C1 C6 1.417(7) . ?
C1 C21 1.516(6) 2_754 ?
C2 C3 1.398(6) . ?
C3 C4 1.391(6) . ?
C4 C5 1.388(6) . ?
C5 C6 1.396(7) . ?
C5 C7 1.530(6) . ?
C7 C8 1.515(7) . ?
C8 C9 1.392(7) . ?
C8 C13 1.414(6) . ?
C9 C10 1.385(7) . ?
C10 C11 1.379(7) . ?
C11 C12 1.389(7) . ?
C12 C13 1.393(7) . ?
C12 C14 1.511(6) . ?
C14 C15 1.514(6) . ?
C15 C16 1.379(6) . ?
C15 C20 1.390(6) . ?
C16 C17 1.388(6) . ?
C17 C18 1.405(6) . ?
C18 C19 1.372(7) . ?
C19 C20 1.407(6) . ?
C19 C21 1.512(6) . ?
C21 C1 1.516(6) 2_754 ?
C22 C23 1.370(7) . ?
C23 C24 1.354(8) . ?
C24 C25 1.372(8) . ?
C25 C26 1.372(8) . ?
C27 C28 1.377(8) . ?
C28 C29 1.363(8) . ?
C29 C30 1.373(9) . ?
C30 C31 1.371(8) . ?
C32 C33 1.380(6) . ?
C32 C37 1.408(6) . ?
C32 C52 1.511(6) 2_655 ?
C33 C34 1.389(6) . ?
C34 C35 1.398(6) . ?
C35 C36 1.381(6) . ?
C36 C37 1.401(6) . ?
C36 C38 1.526(6) . ?
C38 C39 1.523(6) . ?
C39 C40 1.378(6) . ?
C39 C44 1.404(6) . ?
C40 C41 1.383(6) . ?
C41 C42 1.388(6) . ?
C42 C43 1.390(6) . ?
C43 C44 1.403(6) . ?
C43 C45 1.528(6) . ?
C45 C46 1.529(6) . ?
C46 C47 1.390(6) . ?
C46 C51 1.395(6) . ?
C47 C48 1.392(6) . ?
C48 C49 1.397(6) . ?
C49 C50 1.384(6) . ?
C50 C51 1.398(6) . ?
C50 C52 1.511(6) . ?
C52 C32 1.511(6) 2_655 ?
C53 C54 1.370(8) . ?
C54 C55 1.361(8) . ?
C55 C56 1.370(9) . ?
C56 C57 1.354(8) . ?
C58A C59A 1.38(2) . ?
C58B C59B 1.42(3) . ?
C59A C60A 1.32(2) . ?
C59B C60B 1.29(3) . ?
C60A C61A 1.396(17) . ?
C60B C61B 1.35(3) . ?
C61A C62A 1.350(16) . ?
C61B C62B 1.48(3) . ?
C63 C64 1.370(8) . ?
C64 C65 1.386(9) . ?
C65 C66 1.367(9) . ?
C66 C67 1.363(9) . ?
